data_2015328
loop_
_publ_author_name
'Jos\'e Guadalupe Lopez Cortes'
'Sandrine Vincendeau'
'Jean-Claude Daran'
'Eric Manoury'
'Maryse Gouygou'

_publ_section_title
;
 Three new enantiomerically pure ferrocenylphosphole compounds
;
_journal_coeditor_code SK3012
_journal_issue 5
_journal_name_full 'Acta Crystallographica Section C'
_journal_page_first m188
_journal_page_last m191
_journal_paper_doi 10.1107/S0108270106010833
_journal_volume 62
_journal_year 2006
_chemical_formula_iupac '[Fe (C5 H5) (C23 H22 O3 P S)]'
_chemical_formula_moiety 'C28 H27 Fe O3 P S'
_chemical_formula_sum 'C28 H27 Fe O3 P S'
_chemical_formula_weight 530.38
_chemical_name_systematic
;
(2S,4S,SFc)-4-(methoxymethyl)-2-[(2-dibenzo-1-thio-1H-1\l^5^-
phosphol-1-yl)ferrocenyl]-1,3-dioxane
;
_space_group_IT_number 4
_symmetry_cell_setting monoclinic
_symmetry_space_group_name_Hall 'P 2yb'
_symmetry_space_group_name_H-M 'P 1 21 1'
_atom_sites_solution_hydrogens geom
_atom_sites_solution_primary direct
_atom_sites_solution_secondary difmap
_audit_creation_method SHELXL97
_cell_angle_alpha 90.00
_cell_angle_beta 91.067(7)
_cell_angle_gamma 90.00
_cell_formula_units_Z 2
_cell_length_a 7.4885(7)
_cell_length_b 9.5175(8)
_cell_length_c 16.8193(13)
_cell_measurement_reflns_used 3139
_cell_measurement_temperature 180(2)
_cell_measurement_theta_max 31.63
_cell_measurement_theta_min 3.63
_cell_volume 1198.53(18)
_computing_cell_refinement 'CrysAlis RED (Oxford Diffraction, 2003)'
_computing_data_collection 'CrysAlis CCD (Oxford Diffraction, 2003)'
_computing_data_reduction 'CrysAlis RED'
_computing_molecular_graphics 'ORTEP-3 for Windows (Farrugia, 1997)'
_computing_publication_material 'WinGX (Farrugia, 1999)'
_computing_structure_refinement 'SHELXL97 (Sheldrick, 1997)'
_computing_structure_solution 'SIR97 (Altomare <i>et al.</i>,  1999)'
_diffrn_ambient_temperature 180(2)
_diffrn_detector_area_resol_mean 8.2632
_diffrn_measured_fraction_theta_full 0.997
_diffrn_measured_fraction_theta_max 0.997
_diffrn_measurement_device_type 'Oxford XCALIBUR'
_diffrn_measurement_method '\w and \f'
_diffrn_radiation_monochromator graphite
_diffrn_radiation_source 'fine-focus sealed tube'
_diffrn_radiation_type MoK\a
_diffrn_radiation_wavelength 0.71073
_diffrn_reflns_av_R_equivalents 0.0226
_diffrn_reflns_av_sigmaI/netI 0.0260
_diffrn_reflns_limit_h_max 9
_diffrn_reflns_limit_h_min -9
_diffrn_reflns_limit_k_max 10
_diffrn_reflns_limit_k_min -12
_diffrn_reflns_limit_l_max 22
_diffrn_reflns_limit_l_min -22
_diffrn_reflns_number 10617
_diffrn_reflns_theta_full 28.28
_diffrn_reflns_theta_max 28.28
_diffrn_reflns_theta_min 3.23
_diffrn_standards_decay_% 0.1
_exptl_absorpt_coefficient_mu 0.812
_exptl_absorpt_correction_type none
_exptl_crystal_colour yellow
_exptl_crystal_density_diffrn 1.470
_exptl_crystal_density_method 'not measured'
_exptl_crystal_description prism
_exptl_crystal_F_000 552
_exptl_crystal_size_max 0.36
_exptl_crystal_size_mid 0.28
_exptl_crystal_size_min 0.22
_refine_diff_density_max 0.333
_refine_diff_density_min -0.330
_refine_ls_abs_structure_details 'Flack (1983), with 1249 Friedel pairs'
_refine_ls_abs_structure_Flack 0.000(10)
_refine_ls_extinction_method none
_refine_ls_goodness_of_fit_ref 1.072
_refine_ls_hydrogen_treatment constr
_refine_ls_matrix_type full
_refine_ls_number_parameters 308
_refine_ls_number_reflns 4383
_refine_ls_number_restraints 1
_refine_ls_restrained_S_all 1.072
_refine_ls_R_factor_all 0.0299
_refine_ls_R_factor_gt 0.0273
_refine_ls_shift/su_max 0.002
_refine_ls_shift/su_mean 0.000
_refine_ls_structure_factor_coef Fsqd
_refine_ls_weighting_details 'calc w = 1/[\s^2^(Fo^2^)+(0.0401P)^2^+0.0522P] where P=(Fo^2^+2Fc^2^)/3'
_refine_ls_weighting_scheme calc
_refine_ls_wR_factor_gt 0.0652
_refine_ls_wR_factor_ref 0.0664
_reflns_number_gt 4045
_reflns_number_total 4383
_reflns_threshold_expression I>2\s(I)
_cod_data_source_file sk3012.cif
_cod_data_source_block III
_cod_database_code 2015328
_cod_database_fobs_code 2015328

loop_
_symmetry_equiv_pos_as_xyz
'x, y, z'
'-x, y+1/2, -z'

loop_
_atom_site_type_symbol
_atom_site_label
_atom_site_fract_x
_atom_site_fract_y
_atom_site_fract_z
_atom_site_U_iso_or_equiv
_atom_site_adp_type
_atom_site_calc_flag
_atom_site_refinement_flags
_atom_site_occupancy
Fe Fe1 0.80570(4) 0.53939(3) 0.734270(16) 0.01884(8) Uani d . 1
P P1 0.78732(7) 0.90456(6) 0.73444(3) 0.01810(11) Uani d . 1
S S1 0.71485(8) 0.94431(7) 0.84217(3) 0.02705(13) Uani d . 1
O O21 1.1755(2) 0.59496(16) 0.88366(9) 0.0248(3) Uani d . 1
O O22 1.1587(2) 0.83298(16) 0.85032(9) 0.0207(3) Uani d . 1
O O26 1.1561(2) 1.12476(18) 0.90846(11) 0.0324(4) Uani d . 1
C C1 0.8935(2) 0.7384(2) 0.71717(11) 0.0175(4) Uani d . 1
C C2 1.0154(3) 0.6636(2) 0.76842(12) 0.0186(4) Uani d . 1
C C3 1.0785(2) 0.5440(3) 0.72635(11) 0.0212(4) Uani d . 1
H H3 1.1603 0.4758 0.7464 0.025 Uiso calc R 1
C C4 0.9979(3) 0.5443(3) 0.64908(11) 0.0226(4) Uani d . 1
H H4 1.0169 0.4765 0.6086 0.027 Uiso calc R 1
C C5 0.8842(3) 0.6633(2) 0.64289(12) 0.0211(4) Uani d . 1
H H5 0.8140 0.6889 0.5975 0.025 Uiso calc R 1
C C6 0.5659(3) 0.5491(3) 0.79046(14) 0.0326(5) Uani d . 1
H H6 0.5052 0.6317 0.8065 0.039 Uiso calc R 1
C C7 0.5457(3) 0.4804(3) 0.71572(16) 0.0326(5) Uani d . 1
H H7 0.4704 0.5098 0.6728 0.039 Uiso calc R 1
C C8 0.6579(3) 0.3600(3) 0.71654(17) 0.0346(6) Uani d . 1
H H8 0.6704 0.2946 0.6743 0.041 Uiso calc R 1
C C9 0.7475(4) 0.3546(3) 0.79086(16) 0.0364(6) Uani d . 1
H H9 0.8304 0.2847 0.8077 0.044 Uiso calc R 1
C C10 0.6918(4) 0.4729(3) 0.83655(15) 0.0354(6) Uani d . 1
H H10 0.7325 0.4961 0.8888 0.042 Uiso calc R 1
C C11 0.9308(3) 1.0287(2) 0.68432(11) 0.0217(4) Uani d . 1
C C12 0.8615(3) 1.0586(2) 0.60804(12) 0.0264(5) Uani d . 1
C C13 0.6847(3) 0.9947(2) 0.59147(13) 0.0283(5) Uani d . 1
C C14 0.6202(3) 0.9148(2) 0.65512(13) 0.0254(5) Uani d . 1
C C21 1.0668(3) 0.7033(2) 0.85227(11) 0.0198(4) Uani d . 1
H H21 0.9570 0.7130 0.8848 0.024 Uiso calc R 1
C C22 1.2274(3) 0.6261(3) 0.96438(13) 0.0282(5) Uani d . 1
H H22A 1.3104 0.5527 0.9844 0.034 Uiso calc R 1
H H22B 1.1205 0.6255 0.9982 0.034 Uiso calc R 1
C C23 1.3174(3) 0.7683(3) 0.96985(13) 0.0263(5) Uani d . 1
H H23A 1.4344 0.7645 0.9435 0.032 Uiso calc R 1
H H23B 1.3385 0.7934 1.0264 0.032 Uiso calc R 1
C C24 1.1999(3) 0.8790(2) 0.92996(13) 0.0222(4) Uani d . 1
H H24 1.0862 0.8869 0.9599 0.027 Uiso calc R 1
C C25 1.2861(3) 1.0227(3) 0.92612(13) 0.0246(4) Uani d . 1
H H25A 1.3452 1.0446 0.9778 0.029 Uiso calc R 1
H H25B 1.3781 1.0232 0.8846 0.029 Uiso calc R 1
C C26 1.2296(4) 1.2612(3) 0.9035(2) 0.0498(8) Uani d . 1
H H26A 1.2827 1.2873 0.9551 0.075 Uiso calc R 1
H H26B 1.1352 1.3283 0.8891 0.075 Uiso calc R 1
H H26C 1.3219 1.2626 0.8630 0.075 Uiso calc R 1
C C111 1.0897(3) 1.0856(2) 0.71198(14) 0.0271(5) Uani d . 1
H H111 1.1333 1.0652 0.7641 0.033 Uiso calc R 1
C C112 1.1853(4) 1.1740(3) 0.66158(15) 0.0331(5) Uani d . 1
H H112 1.2947 1.2147 0.6794 0.040 Uiso calc R 1
C C113 1.1200(4) 1.2021(3) 0.58569(14) 0.0365(6) Uani d . 1
H H113 1.1869 1.2608 0.5516 0.044 Uiso calc R 1
C C114 0.9589(4) 1.1464(3) 0.55817(14) 0.0343(6) Uani d . 1
H H114 0.9155 1.1677 0.5061 0.041 Uiso calc R 1
C C411 0.4531(3) 0.8537(3) 0.65205(16) 0.0325(6) Uani d . 1
H H411 0.4105 0.8016 0.6960 0.039 Uiso calc R 1
C C412 0.3481(4) 0.8699(3) 0.58340(18) 0.0413(7) Uani d . 1
H H412 0.2317 0.8302 0.5806 0.050 Uiso calc R 1
C C413 0.4137(4) 0.9439(4) 0.51907(16) 0.0450(7) Uani d . 1
H H413 0.3433 0.9508 0.4717 0.054 Uiso calc R 1
C C414 0.5787(4) 1.0077(3) 0.52262(15) 0.0403(7) Uani d . 1
H H414 0.6202 1.0601 0.4786 0.048 Uiso calc R 1

loop_
_atom_site_aniso_label
_atom_site_aniso_U_11
_atom_site_aniso_U_22
_atom_site_aniso_U_33
_atom_site_aniso_U_12
_atom_site_aniso_U_13
_atom_site_aniso_U_23
Fe1 0.01991(14) 0.01598(14) 0.02068(14) -0.00138(13) 0.00213(10) -0.00135(13)
P1 0.0208(3) 0.0151(3) 0.0183(2) 0.0016(2) 0.00039(19) -0.00107(19)
S1 0.0278(3) 0.0289(3) 0.0247(3) 0.0030(2) 0.0073(2) -0.0050(2)
O21 0.0307(8) 0.0182(8) 0.0252(8) 0.0048(7) -0.0057(6) 0.0007(6)
O22 0.0221(7) 0.0180(7) 0.0217(7) -0.0021(6) -0.0017(6) -0.0016(6)
O26 0.0296(9) 0.0194(8) 0.0483(10) 0.0000(7) -0.0029(7) -0.0039(7)
C1 0.0169(9) 0.0171(11) 0.0187(8) -0.0016(8) 0.0025(7) -0.0015(8)
C2 0.0166(9) 0.0172(10) 0.0221(10) -0.0018(8) 0.0028(7) 0.0002(8)
C3 0.0176(8) 0.0195(10) 0.0267(9) 0.0021(10) 0.0043(7) -0.0002(10)
C4 0.0242(9) 0.0201(10) 0.0239(9) -0.0008(10) 0.0073(7) -0.0048(10)
C5 0.0261(10) 0.0199(10) 0.0175(9) 0.0003(9) 0.0030(8) -0.0019(8)
C6 0.0284(11) 0.0276(13) 0.0425(12) -0.0055(11) 0.0195(9) -0.0065(12)
C7 0.0218(11) 0.0338(13) 0.0421(14) -0.0064(10) 0.0012(9) -0.0016(11)
C8 0.0321(13) 0.0232(12) 0.0486(15) -0.0115(10) 0.0062(11) -0.0104(11)
C9 0.0381(14) 0.0244(13) 0.0468(16) -0.0074(11) 0.0065(12) 0.0121(11)
C10 0.0418(14) 0.0384(15) 0.0263(12) -0.0125(12) 0.0120(11) 0.0043(10)
C11 0.0297(10) 0.0133(9) 0.0223(9) 0.0034(10) 0.0074(7) -0.0028(9)
C12 0.0376(12) 0.0188(12) 0.0230(9) 0.0095(10) 0.0056(8) 0.0005(8)
C13 0.0376(12) 0.0222(11) 0.0251(11) 0.0147(10) -0.0025(9) -0.0043(8)
C14 0.0278(11) 0.0201(11) 0.0283(11) 0.0096(9) -0.0032(8) -0.0043(9)
C21 0.0185(9) 0.0192(11) 0.0217(9) -0.0002(8) -0.0004(7) 0.0011(8)
C22 0.0368(13) 0.0234(12) 0.0243(11) 0.0014(10) -0.0058(9) 0.0026(9)
C23 0.0292(12) 0.0272(12) 0.0224(10) 0.0022(9) -0.0046(9) -0.0040(8)
C24 0.0212(10) 0.0213(11) 0.0240(10) -0.0007(9) 0.0005(8) -0.0031(9)
C25 0.0227(9) 0.0237(12) 0.0272(10) 0.0002(10) -0.0017(8) -0.0046(9)
C26 0.0553(19) 0.0220(14) 0.071(2) -0.0053(12) -0.0172(15) -0.0002(13)
C111 0.0338(11) 0.0186(10) 0.0291(11) -0.0012(9) 0.0051(9) -0.0014(9)
C112 0.0405(14) 0.0198(11) 0.0396(13) -0.0039(10) 0.0139(11) -0.0017(10)
C113 0.0539(15) 0.0185(12) 0.0379(12) -0.0003(11) 0.0230(11) 0.0029(10)
C114 0.0532(16) 0.0256(13) 0.0245(11) 0.0126(12) 0.0116(11) 0.0054(9)
C411 0.0273(12) 0.0275(13) 0.0422(14) 0.0073(10) -0.0073(10) -0.0072(10)
C412 0.0347(14) 0.0339(14) 0.0546(18) 0.0091(11) -0.0171(12) -0.0157(13)
C413 0.0492(16) 0.0455(16) 0.0394(14) 0.0234(14) -0.0210(12) -0.0128(13)
C414 0.0537(16) 0.0393(18) 0.0275(12) 0.0203(13) -0.0083(11) -0.0027(11)

loop_
_atom_type_symbol
_atom_type_description
_atom_type_scat_dispersion_real
_atom_type_scat_dispersion_imag
_atom_type_scat_source
C C 0.0033 0.0016 'International Tables Vol C Tables 4.2.6.8 and 6.1.1.4'
H H 0.0000 0.0000 'International Tables Vol C Tables 4.2.6.8 and 6.1.1.4'
Fe Fe 0.3463 0.8444 'International Tables Vol C Tables 4.2.6.8 and 6.1.1.4'
O O 0.0106 0.0060 'International Tables Vol C Tables 4.2.6.8 and 6.1.1.4'
P P 0.1023 0.0942 'International Tables Vol C Tables 4.2.6.8 and 6.1.1.4'
S S 0.1246 0.1234 'International Tables Vol C Tables 4.2.6.8 and 6.1.1.4'

loop_
_geom_angle_atom_site_label_1
_geom_angle_atom_site_label_2
_geom_angle_atom_site_label_3
_geom_angle
C1 Fe1 C5 41.55(8)
C1 Fe1 C10 123.53(10)
C5 Fe1 C10 162.01(10)
C1 Fe1 C2 41.28(8)
C5 Fe1 C2 69.20(8)
C10 Fe1 C2 105.94(10)
C1 Fe1 C7 123.04(10)
C5 Fe1 C7 109.38(10)
C10 Fe1 C7 68.33(11)
C2 Fe1 C7 158.15(10)
C1 Fe1 C6 108.24(10)
C5 Fe1 C6 126.26(10)
C10 Fe1 C6 40.42(11)
C2 Fe1 C6 121.43(9)
C7 Fe1 C6 40.69(10)
C1 Fe1 C4 69.27(9)
C5 Fe1 C4 40.69(9)
C10 Fe1 C4 155.30(11)
C2 Fe1 C4 68.71(8)
C7 Fe1 C4 125.34(9)
C6 Fe1 C4 162.74(9)
C1 Fe1 C9 159.97(10)
C5 Fe1 C9 156.28(10)
C10 Fe1 C9 40.97(11)
C2 Fe1 C9 122.38(10)
C7 Fe1 C9 67.99(11)
C6 Fe1 C9 68.19(12)
C4 Fe1 C9 120.13(10)
C1 Fe1 C3 69.19(9)
C5 Fe1 C3 68.66(9)
C10 Fe1 C3 119.69(10)
C2 Fe1 C3 40.80(9)
C7 Fe1 C3 160.58(9)
C6 Fe1 C3 155.91(9)
C4 Fe1 C3 40.61(8)
C9 Fe1 C3 105.61(11)
C1 Fe1 C8 158.68(10)
C5 Fe1 C8 122.35(10)
C10 Fe1 C8 68.36(12)
C2 Fe1 C8 158.89(10)
C7 Fe1 C8 40.57(11)
C6 Fe1 C8 68.25(11)
C4 Fe1 C8 107.50(10)
C9 Fe1 C8 40.15(12)
C3 Fe1 C8 122.91(10)
C1 P1 C14 103.27(10)
C1 P1 C11 103.30(9)
C14 P1 C11 91.70(10)
C1 P1 S1 117.10(7)
C14 P1 S1 118.40(8)
C11 P1 S1 119.05(7)
C21 O21 C22 110.34(16)
C21 O22 C24 109.91(16)
C25 O26 C26 112.30(19)
C2 C1 C5 107.14(18)
C2 C1 P1 128.27(15)
C5 C1 P1 124.28(16)
C2 C1 Fe1 69.80(12)
C5 C1 Fe1 69.41(12)
P1 C1 Fe1 130.85(10)
C3 C2 C1 108.17(17)
C3 C2 C21 125.81(19)
C1 C2 C21 126.02(19)
C3 C2 Fe1 70.01(12)
C1 C2 Fe1 68.92(11)
C21 C2 Fe1 126.31(14)
C4 C3 C2 108.23(19)
C4 C3 Fe1 69.69(11)
C2 C3 Fe1 69.19(11)
C4 C3 H3 125.9
C2 C3 H3 125.9
Fe1 C3 H3 126.8
C5 C4 C3 108.20(19)
C5 C4 Fe1 68.99(11)
C3 C4 Fe1 69.70(10)
C5 C4 H4 125.9
C3 C4 H4 125.9
Fe1 C4 H4 127.0
C4 C5 C1 108.27(18)
C4 C5 Fe1 70.32(12)
C1 C5 Fe1 69.04(11)
C4 C5 H5 125.9
C1 C5 H5 125.9
Fe1 C5 H5 126.3
C10 C6 C7 108.0(3)
C10 C6 Fe1 69.33(13)
C7 C6 Fe1 69.57(12)
C10 C6 H6 126.0
C7 C6 H6 126.0
Fe1 C6 H6 126.7
C8 C7 C6 108.0(2)
C8 C7 Fe1 70.04(14)
C6 C7 Fe1 69.74(13)
C8 C7 H7 126.0
C6 C7 H7 126.0
Fe1 C7 H7 125.8
C9 C8 C7 108.0(2)
C9 C8 Fe1 69.80(14)
C7 C8 Fe1 69.39(14)
C9 C8 H8 126.0
C7 C8 H8 126.0
Fe1 C8 H8 126.4
C8 C9 C10 108.0(2)
C8 C9 Fe1 70.05(14)
C10 C9 Fe1 68.95(14)
C8 C9 H9 126.0
C10 C9 H9 126.0
Fe1 C9 H9 126.6
C6 C10 C9 107.9(2)
C6 C10 Fe1 70.25(13)
C9 C10 Fe1 70.08(13)
C6 C10 H10 126.0
C9 C10 H10 126.0
Fe1 C10 H10 125.2
C111 C11 C12 122.0(2)
C111 C11 P1 127.81(17)
C12 C11 P1 110.13(16)
C114 C12 C11 118.7(2)
C114 C12 C13 127.5(2)
C11 C12 C13 113.77(19)
C414 C13 C14 118.8(2)
C414 C13 C12 127.8(2)
C14 C13 C12 113.44(19)
C411 C14 C13 121.5(2)
C411 C14 P1 128.12(19)
C13 C14 P1 110.32(17)
O21 C21 O22 111.66(15)
O21 C21 C2 107.65(17)
O22 C21 C2 108.30(16)
O21 C21 H21 109.7
O22 C21 H21 109.7
C2 C21 H21 109.7
O21 C22 C23 110.73(19)
O21 C22 H22A 109.5
C23 C22 H22A 109.5
O21 C22 H22B 109.5
C23 C22 H22B 109.5
H22A C22 H22B 108.1
C22 C23 C24 109.85(18)
C22 C23 H23A 109.7
C24 C23 H23A 109.7
C22 C23 H23B 109.7
C24 C23 H23B 109.7
H23A C23 H23B 108.2
O22 C24 C25 108.65(18)
O22 C24 C23 108.21(18)
C25 C24 C23 113.66(18)
O22 C24 H24 108.7
C25 C24 H24 108.7
C23 C24 H24 108.7
O26 C25 C24 109.88(17)
O26 C25 H25A 109.7
C24 C25 H25A 109.7
O26 C25 H25B 109.7
C24 C25 H25B 109.7
H25A C25 H25B 108.2
O26 C26 H26A 109.5
O26 C26 H26B 109.5
H26A C26 H26B 109.5
O26 C26 H26C 109.5
H26A C26 H26C 109.5
H26B C26 H26C 109.5
C11 C111 C112 118.6(2)
C11 C111 H111 120.7
C112 C111 H111 120.7
C113 C112 C111 119.9(3)
C113 C112 H112 120.1
C111 C112 H112 120.1
C112 C113 C114 121.5(2)
C112 C113 H113 119.2
C114 C113 H113 119.2
C113 C114 C12 119.2(2)
C113 C114 H114 120.4
C12 C114 H114 120.4
C14 C411 C412 118.8(3)
C14 C411 H411 120.6
C412 C411 H411 120.6
C413 C412 C411 119.9(3)
C413 C412 H412 120.0
C411 C412 H412 120.0
C414 C413 C412 121.3(2)
C414 C413 H413 119.3
C412 C413 H413 119.3
C413 C414 C13 119.5(3)
C413 C414 H414 120.3
C13 C414 H414 120.3

loop_
_geom_bond_atom_site_label_1
_geom_bond_atom_site_label_2
_geom_bond_distance
Fe1 C1 2.028(2)
Fe1 C5 2.033(2)
Fe1 C10 2.035(2)
Fe1 C2 2.039(2)
Fe1 C7 2.045(2)
Fe1 C6 2.047(2)
Fe1 C4 2.0502(19)
Fe1 C9 2.050(2)
Fe1 C3 2.0503(19)
Fe1 C8 2.053(2)
P1 C1 1.796(2)
P1 C14 1.815(2)
P1 C11 1.815(2)
P1 S1 1.9384(7)
O21 C21 1.410(3)
O21 C22 1.436(3)
O22 C21 1.414(3)
O22 C24 1.437(3)
O26 C25 1.403(3)
O26 C26 1.413(3)
C1 C2 1.433(3)
C1 C5 1.440(3)
C2 C3 1.425(3)
C2 C21 1.503(3)
C3 C4 1.423(3)
C3 H3 0.9500
C4 C5 1.420(3)
C4 H4 0.9500
C5 H5 0.9500
C6 C10 1.410(4)
C6 C7 1.423(4)
C6 H6 0.9500
C7 C8 1.421(4)
C7 H7 0.9500
C8 C9 1.409(4)
C8 H8 0.9500
C9 C10 1.430(4)
C9 H9 0.9500
C10 H10 0.9500
C11 C111 1.380(3)
C11 C12 1.404(3)
C12 C114 1.399(3)
C12 C13 1.479(3)
C13 C414 1.397(3)
C13 C14 1.406(3)
C14 C411 1.380(3)
C21 H21 1.0000
C22 C23 1.514(3)
C22 H22A 0.9900
C22 H22B 0.9900
C23 C24 1.521(3)
C23 H23A 0.9900
C23 H23B 0.9900
C24 C25 1.514(3)
C24 H24 1.0000
C25 H25A 0.9900
C25 H25B 0.9900
C26 H26A 0.9800
C26 H26B 0.9800
C26 H26C 0.9800
C111 C112 1.401(3)
C111 H111 0.9500
C112 C113 1.384(4)
C112 H112 0.9500
C113 C114 1.389(4)
C113 H113 0.9500
C114 H114 0.9500
C411 C412 1.394(4)
C411 H411 0.9500
C412 C413 1.389(5)
C412 H412 0.9500
C413 C414 1.377(4)
C413 H413 0.9500
C414 H414 0.9500

loop_
_geom_torsion_atom_site_label_1
_geom_torsion_atom_site_label_2
_geom_torsion_atom_site_label_3
_geom_torsion_atom_site_label_4
_geom_torsion
C3 C2 C21 O22 115.8(2)
C3 C2 C21 O21 -5.0(3)
